data_2238748
loop_
_publ_author_name
'Katsuta, Nagisa'
'Mishima, Akio'
'Fuyuhiro, Akira'
'Hayami, Shinya'
'Kawata, Satoshi'

_publ_section_title
;
 Bis[\m-3,5-bis(pyridin-2-yl)-1<i>H</i>-pyrazole]bis[dibromidoiron(III)]
;
_journal_issue 11
_journal_name_full 'Acta Crystallographica Section E'
_journal_page_first m574
_journal_paper_doi 10.1107/S1600536813026573
_journal_volume 69
_journal_year 2013
_chemical_formula_iupac '[Fe2 (C13 H9 N4)2 Br4]'
_chemical_formula_moiety 'C26 H18 Br4 Fe2 N8'
_chemical_formula_sum 'C26 H18 Br4 Fe2 N8'
_chemical_formula_weight 873.79
_chemical_name_systematic
;
Bis[\m-3,5-bis(pyridin-2-yl)-1<i>H</i>-pyrazole]bis[dibromidoiron(III)]
;
_space_group_IT_number 15
_symmetry_cell_setting monoclinic
_symmetry_space_group_name_Hall '-C 2yc'
_symmetry_space_group_name_H-M 'C 1 2/c 1'
_atom_sites_solution_hydrogens geom
_atom_sites_solution_primary direct
_atom_sites_solution_secondary difmap
_cell_angle_alpha 90.0000
_cell_angle_beta 94.646(3)
_cell_angle_gamma 90.0000
_cell_formula_units_Z 4
_cell_length_a 18.180(4)
_cell_length_b 14.857(3)
_cell_length_c 10.530(3)
_cell_measurement_reflns_used 3978
_cell_measurement_temperature 110
_cell_measurement_theta_max 27.49
_cell_measurement_theta_min 3.09
_cell_volume 2834.8(12)
_computing_cell_refinement 'CrystalClear (Rigaku, 2008)'
_computing_data_collection 'CrystalClear (Rigaku, 2008)'
_computing_data_reduction 'CrystalClear (Rigaku, 2008)'
_computing_molecular_graphics 'CrystalStructure (Rigaku, 2010)'
_computing_publication_material 'CrystalStructure (Rigaku, 2010)'
_computing_structure_refinement 'SHELXL97 (Sheldrick, 2008)'
_computing_structure_solution 'SHELXS97 (Sheldrick, 2008)'
_diffrn_ambient_temperature 110
_diffrn_detector_area_resol_mean 7.111
_diffrn_measured_fraction_theta_full 0.997
_diffrn_measured_fraction_theta_max 0.997
_diffrn_measurement_device_type 'Rigaku Saturn724'
_diffrn_measurement_method \w
_diffrn_radiation_type 'Mo K\a'
_diffrn_radiation_wavelength 0.71075
_diffrn_reflns_av_R_equivalents 0.0309
_diffrn_reflns_limit_h_max 23
_diffrn_reflns_limit_h_min -23
_diffrn_reflns_limit_k_max 18
_diffrn_reflns_limit_k_min -19
_diffrn_reflns_limit_l_max 13
_diffrn_reflns_limit_l_min -13
_diffrn_reflns_number 16288
_diffrn_reflns_theta_full 27.48
_diffrn_reflns_theta_max 27.48
_diffrn_standards_number 0
_exptl_absorpt_coefficient_mu 6.711
_exptl_absorpt_correction_T_max 0.511
_exptl_absorpt_correction_T_min 0.408
_exptl_absorpt_correction_type multi-scan
_exptl_absorpt_process_details '(<i>REQAB</i>; Rigaku, 1998)'
_exptl_crystal_colour black
_exptl_crystal_density_diffrn 2.047
_exptl_crystal_density_method 'not measured'
_exptl_crystal_description block
_exptl_crystal_F_000 1688.00
_exptl_crystal_size_max 0.100
_exptl_crystal_size_mid 0.100
_exptl_crystal_size_min 0.100
_refine_diff_density_max 0.700
_refine_diff_density_min -0.460
_refine_ls_extinction_method none
_refine_ls_goodness_of_fit_ref 1.050
_refine_ls_hydrogen_treatment constr
_refine_ls_number_parameters 181
_refine_ls_number_reflns 3246
_refine_ls_number_restraints 0
_refine_ls_R_factor_gt 0.0233
_refine_ls_shift/su_max 0.001
_refine_ls_structure_factor_coef Fsqd
_refine_ls_weighting_details 'w = 1/[\s^2^(Fo^2^)+(0.0344P)^2^+0.0000P] where P=(Fo^2^+2Fc^2^)/3'
_refine_ls_weighting_scheme calc
_refine_ls_wR_factor_ref 0.0601
_reflns_number_gt 2730
_reflns_number_total 3246
_reflns_threshold_expression F^2^>2\s(F^2^)
_cod_data_source_file is5304.cif
_cod_data_source_block I
_cod_original_cell_volume 2834.7(10)
_cod_original_sg_symbol_H-M 'C 2/c'
_cod_database_code 2238748

loop_
_symmetry_equiv_pos_site_id
_symmetry_equiv_pos_as_xyz
1 +X,+Y,+Z
2 -X,+Y,1/2-Z
3 -X,-Y,-Z
4 +X,-Y,1/2+Z
5 1/2+X,1/2+Y,+Z
6 1/2-X,1/2+Y,1/2-Z
7 1/2-X,1/2-Y,-Z
8 1/2+X,1/2-Y,1/2+Z

loop_
_atom_site_type_symbol
_atom_site_label
_atom_site_fract_x
_atom_site_fract_y
_atom_site_fract_z
_atom_site_U_iso_or_equiv
_atom_site_adp_type
_atom_site_calc_flag
_atom_site_refinement_flags
_atom_site_occupancy
_atom_site_symmetry_multiplicity
Br Br1 0.443797(14) 0.261741(15) 0.48610(2) 0.01790(7) Uani d . 1.0 8
Br Br2 0.229060(14) 0.271406(15) 0.16980(2) 0.01985(8) Uani d . 1.0 8
Fe Fe1 0.323234(19) 0.26281(2) 0.35150(3) 0.01290(9) Uani d . 1.0 8
N N1 0.35940(11) 0.39427(12) 0.28651(17) 0.0132(4) Uani d . 1.0 8
N N2 0.27110(11) 0.35166(12) 0.46615(17) 0.0127(4) Uani d . 1.0 8
N N3 0.22342(11) 0.34385(12) 0.55761(17) 0.0129(4) Uani d . 1.0 8
N N4 0.13421(11) 0.35514(12) 0.74213(18) 0.0142(4) Uani d . 1.0 8
C C1 0.40369(13) 0.41136(16) 0.1936(3) 0.0170(5) Uani d . 1.0 8
C C2 0.42317(13) 0.49806(17) 0.1611(3) 0.0189(6) Uani d . 1.0 8
C C3 0.39704(14) 0.56992(16) 0.2285(3) 0.0183(5) Uani d . 1.0 8
C C4 0.35166(13) 0.55314(16) 0.3250(3) 0.0162(5) Uani d . 1.0 8
C C5 0.33295(12) 0.46438(15) 0.3509(2) 0.0125(5) Uani d . 1.0 8
C C6 0.28327(13) 0.44061(14) 0.4473(2) 0.0115(5) Uani d . 1.0 8
C C7 0.24257(12) 0.49193(15) 0.5276(2) 0.0133(5) Uani d . 1.0 8
C C8 0.20575(12) 0.42818(14) 0.5948(2) 0.0116(5) Uani d . 1.0 8
C C9 0.15481(12) 0.43495(15) 0.6951(2) 0.0122(5) Uani d . 1.0 8
C C10 0.13052(13) 0.51621(15) 0.7420(3) 0.0149(5) Uani d . 1.0 8
C C11 0.08420(13) 0.51551(16) 0.8403(3) 0.0181(6) Uani d . 1.0 8
C C12 0.06344(14) 0.43331(16) 0.8892(3) 0.0186(5) Uani d . 1.0 8
C C13 0.08932(14) 0.35518(16) 0.8374(3) 0.0186(6) Uani d . 1.0 8
H H1 0.4224 0.3622 0.1484 0.0204 Uiso calc R 1.0 8
H H2 0.4539 0.5081 0.0936 0.0227 Uiso calc R 1.0 8
H H3 0.4102 0.6299 0.2087 0.0220 Uiso calc R 1.0 8
H H4 0.3335 0.6013 0.3729 0.0195 Uiso calc R 1.0 8
H H5 0.2406 0.5556 0.5347 0.0160 Uiso calc R 1.0 8
H H6 0.1455 0.5716 0.7070 0.0179 Uiso calc R 1.0 8
H H7 0.0670 0.5703 0.8737 0.0218 Uiso calc R 1.0 8
H H8 0.0320 0.4309 0.9569 0.0223 Uiso calc R 1.0 8
H H9 0.0748 0.2991 0.8706 0.0224 Uiso calc R 1.0 8

loop_
_atom_site_aniso_label
_atom_site_aniso_U_11
_atom_site_aniso_U_22
_atom_site_aniso_U_33
_atom_site_aniso_U_12
_atom_site_aniso_U_13
_atom_site_aniso_U_23
Br1 0.01636(13) 0.01757(13) 0.02030(13) 0.00300(9) 0.00476(9) -0.00269(9)
Br2 0.02435(15) 0.01322(13) 0.02169(14) -0.00149(10) 0.00004(10) 0.00022(9)
Fe1 0.01458(18) 0.00915(17) 0.01610(17) -0.00004(13) 0.00820(13) -0.00050(12)
N1 0.0134(10) 0.0127(10) 0.0140(10) -0.0010(8) 0.0045(8) 0.0016(8)
N2 0.0145(10) 0.0101(9) 0.0147(10) 0.0001(8) 0.0079(8) -0.0001(8)
N3 0.0127(10) 0.0106(10) 0.0163(10) 0.0013(8) 0.0067(8) -0.0006(8)
N4 0.0158(11) 0.0105(9) 0.0172(10) 0.0010(8) 0.0066(8) -0.0020(8)
C1 0.0157(13) 0.0196(13) 0.0164(12) -0.0010(10) 0.0055(10) -0.0006(10)
C2 0.0122(12) 0.0284(14) 0.0166(12) -0.0046(11) 0.0033(10) 0.0067(11)
C3 0.0185(13) 0.0155(12) 0.0210(13) -0.0039(10) 0.0010(11) 0.0075(10)
C4 0.0167(13) 0.0126(12) 0.0194(13) -0.0008(10) 0.0013(10) 0.0021(10)
C5 0.0121(12) 0.0124(12) 0.0132(12) -0.0008(9) 0.0011(9) 0.0021(9)
C6 0.0102(12) 0.0097(11) 0.0144(11) -0.0002(9) 0.0005(9) -0.0001(9)
C7 0.0141(12) 0.0100(11) 0.0157(12) 0.0010(9) 0.0005(10) -0.0003(9)
C8 0.0105(12) 0.0095(11) 0.0148(11) 0.0016(9) 0.0022(9) -0.0022(9)
C9 0.0088(11) 0.0133(11) 0.0146(11) -0.0010(9) 0.0016(9) -0.0010(9)
C10 0.0141(12) 0.0127(11) 0.0182(12) -0.0007(10) 0.0026(10) -0.0022(9)
C11 0.0150(13) 0.0178(13) 0.0219(13) 0.0028(10) 0.0032(10) -0.0070(10)
C12 0.0159(13) 0.0223(13) 0.0189(12) 0.0017(10) 0.0092(10) -0.0026(10)
C13 0.0196(13) 0.0158(12) 0.0217(13) -0.0011(10) 0.0089(11) -0.0008(10)

loop_
_atom_type_symbol
_atom_type_description
_atom_type_scat_dispersion_real
_atom_type_scat_dispersion_imag
_atom_type_scat_source
C C 0.0033 0.0016
;
International Tables for Crystallography
(1992, Vol. C, Tables 4.2.6.8 and 6.1.1.4)
;
H H 0.0000 0.0000
;
International Tables for Crystallography
(1992, Vol. C, Table 6.1.1.4)
;
Fe Fe 0.3463 0.8444
;
International Tables for Crystallography
(1992, Vol. C, Tables 4.2.6.8 and 6.1.1.4)
;
N N 0.0061 0.0033
;
International Tables for Crystallography
(1992, Vol. C, Tables 4.2.6.8 and 6.1.1.4)
;
Br Br -0.2901 2.4595
;
International Tables for Crystallography
(1992, Vol. C, Tables 4.2.6.8 and 6.1.1.4)
;

loop_
_geom_angle_atom_site_label_1
_geom_angle_atom_site_label_2
_geom_angle_atom_site_label_3
_geom_angle_site_symmetry_1
_geom_angle_site_symmetry_3
_geom_angle
_geom_angle_publ_flag
Br1 Fe1 Br2 . . 163.258(18) no
Br1 Fe1 N1 . . 84.93(5) no
Br1 Fe1 N2 . . 95.44(6) no
Br1 Fe1 N3 . 7_556 96.08(6) no
Br1 Fe1 N4 . 7_556 85.69(6) no
Br2 Fe1 N1 . . 85.32(5) no
Br2 Fe1 N2 . . 95.60(6) no
Br2 Fe1 N3 . 7_556 96.53(6) no
Br2 Fe1 N4 . 7_556 86.58(6) no
N1 Fe1 N2 . . 77.09(8) no
N1 Fe1 N3 . 7_556 166.76(8) no
N1 Fe1 N4 . 7_556 116.67(8) no
N2 Fe1 N3 . 7_556 89.68(8) no
N2 Fe1 N4 . 7_556 166.23(8) no
N3 Fe1 N4 7_556 7_556 76.56(8) no
Fe1 N1 C1 . . 127.64(16) no
Fe1 N1 C5 . . 113.76(15) no
C1 N1 C5 . . 118.6(2) no
Fe1 N2 N3 . . 135.33(14) no
Fe1 N2 C6 . . 116.60(16) no
N3 N2 C6 . . 108.03(18) no
Fe1 N3 N2 7_556 . 134.91(14) no
Fe1 N3 C8 7_556 . 117.24(16) no
N2 N3 C8 . . 107.84(18) no
Fe1 N4 C9 7_556 . 114.88(16) no
Fe1 N4 C13 7_556 . 126.62(16) no
C9 N4 C13 . . 118.5(2) no
N1 C1 C2 . . 122.5(3) no
C1 C2 C3 . . 118.9(3) no
C2 C3 C4 . . 119.1(3) no
C3 C4 C5 . . 118.9(3) no
N1 C5 C4 . . 121.9(2) no
N1 C5 C6 . . 115.4(2) no
C4 C5 C6 . . 122.7(2) no
N2 C6 C5 . . 117.1(2) no
N2 C6 C7 . . 110.0(2) no
C5 C6 C7 . . 132.8(2) no
C6 C7 C8 . . 103.8(2) no
N3 C8 C7 . . 110.3(2) no
N3 C8 C9 . . 116.7(2) no
C7 C8 C9 . . 132.9(2) no
N4 C9 C8 . . 114.5(2) no
N4 C9 C10 . . 121.8(3) no
C8 C9 C10 . . 123.6(2) no
C9 C10 C11 . . 119.2(3) no
C10 C11 C12 . . 118.9(3) no
C11 C12 C13 . . 118.8(3) no
N4 C13 C12 . . 122.8(3) no
N1 C1 H1 . . 118.756 no
C2 C1 H1 . . 118.757 no
C1 C2 H2 . . 120.548 no
C3 C2 H2 . . 120.549 no
C2 C3 H3 . . 120.420 no
C4 C3 H3 . . 120.433 no
C3 C4 H4 . . 120.531 no
C5 C4 H4 . . 120.537 no
C6 C7 H5 . . 128.129 no
C8 C7 H5 . . 128.117 no
C9 C10 H6 . . 120.378 no
C11 C10 H6 . . 120.397 no
C10 C11 H7 . . 120.565 no
C12 C11 H7 . . 120.574 no
C11 C12 H8 . . 120.618 no
C13 C12 H8 . . 120.606 no
N4 C13 H9 . . 118.594 no
C12 C13 H9 . . 118.589 no

loop_
_geom_bond_atom_site_label_1
_geom_bond_atom_site_label_2
_geom_bond_site_symmetry_2
_geom_bond_distance
_geom_bond_publ_flag
Br1 Fe1 . 2.5119(6) yes
Br2 Fe1 . 2.4652(6) yes
Fe1 N1 . 2.1882(19) yes
Fe1 N2 . 2.070(2) yes
Fe1 N3 7_556 2.0683(19) yes
Fe1 N4 7_556 2.183(2) yes
N1 C1 . 1.340(4) no
N1 C5 . 1.352(3) no
N2 N3 . 1.352(3) no
N2 C6 . 1.357(3) no
N3 C8 . 1.359(3) no
N4 C9 . 1.350(3) no
N4 C13 . 1.344(4) no
C1 C2 . 1.386(4) no
C2 C3 . 1.387(4) no
C3 C4 . 1.382(4) no
C4 C5 . 1.394(4) no
C5 C6 . 1.456(4) no
C6 C7 . 1.395(4) no
C7 C8 . 1.386(4) no
C8 C9 . 1.464(4) no
C9 C10 . 1.390(4) no
C10 C11 . 1.387(4) no
C11 C12 . 1.389(4) no
C12 C13 . 1.381(4) no
C1 H1 . 0.950 no
C2 H2 . 0.950 no
C3 H3 . 0.950 no
C4 H4 . 0.950 no
C7 H5 . 0.950 no
C10 H6 . 0.950 no
C11 H7 . 0.950 no
C12 H8 . 0.950 no
C13 H9 . 0.950 no

loop_
_geom_contact_atom_site_label_1
_geom_contact_atom_site_label_2
_geom_contact_distance
_geom_contact_site_symmetry_2
_geom_contact_publ_flag
N1 C3 2.778(3) . no
N2 N2 3.211(3) 7_556 no
N2 C9 3.555(3) . no
N3 N3 3.221(3) 7_556 no
N3 C5 3.552(3) . no
N4 C11 2.779(3) . no
C1 C4 2.731(4) . no
C2 C5 2.732(4) . no
C4 C7 3.162(4) . no
C7 C10 3.181(4) . no
C9 C12 2.736(4) . no
C10 C13 2.723(4) . no
Br2 C4 3.562(3) 6_545 no
C1 C7 3.587(4) 4_564 no
C2 C2 3.235(4) 2_655 no
C2 C3 3.544(4) 2_655 no
C2 C5 3.578(4) 4_564 no
C2 C6 3.382(4) 4_564 no
C2 C7 3.468(4) 4_564 no
C3 C2 3.544(4) 2_655 no
C3 C6 3.476(4) 4_564 no
C3 C7 3.499(4) 4_564 no
C4 Br2 3.562(3) 6_555 no
C4 C8 3.456(4) 4_564 no
C5 C2 3.578(4) 4_565 no
C6 C2 3.382(4) 4_565 no
C6 C3 3.476(4) 4_565 no
C6 C10 3.438(4) 4_564 no
C7 C1 3.587(4) 4_565 no
C7 C2 3.468(4) 4_565 no
C7 C3 3.499(4) 4_565 no
C7 C10 3.496(4) 4_564 no
C7 C11 3.357(4) 4_564 no
C8 C4 3.456(4) 4_565 no
C8 C11 3.436(4) 4_564 no
C10 C6 3.438(4) 4_565 no
C10 C7 3.496(4) 4_565 no
C11 C7 3.357(4) 4_565 no
C11 C8 3.436(4) 4_565 no
C11 C11 3.471(4) 2_556 no
C12 C12 3.580(4) 2_556 no
Fe1 H1 3.2605 . no
Fe1 H9 3.2336 7_556 no
N1 H2 3.2407 . no
N1 H4 3.2527 . no
N1 H9 3.5694 7_556 no
N2 H5 3.1742 . no
N3 H5 3.1726 . no
N4 H6 3.2453 . no
N4 H8 3.2424 . no
C1 H3 3.2521 . no
C1 H9 3.2291 7_556 no
C2 H4 3.2519 . no
C3 H1 3.2422 . no
C4 H2 3.2513 . no
C4 H5 3.1113 . no
C5 H1 3.1713 . no
C5 H3 3.2556 . no
C5 H5 2.9888 . no
C6 H4 2.6951 . no
C7 H4 2.9097 . no
C7 H6 2.9367 . no
C8 H6 2.7104 . no
C9 H5 2.9872 . no
C9 H7 3.2585 . no
C9 H9 3.1692 . no
C10 H5 3.1329 . no
C10 H8 3.2546 . no
C11 H9 3.2375 . no
C12 H6 3.2537 . no
C13 H1 3.2409 7_556 no
C13 H7 3.2484 . no
H1 H2 2.3264 . no
H1 H9 2.4051 7_556 no
H2 H3 2.3513 . no
H3 H4 2.3459 . no
H4 H5 2.5858 . no
H5 H6 2.6162 . no
H6 H7 2.3505 . no
H7 H8 2.3563 . no
H8 H9 2.3194 . no
Br1 H1 3.2719 2_655 no
Br1 H3 2.9480 4_565 no
Br1 H7 3.2176 6_546 no
Br1 H8 3.3070 8_554 no
Br1 H9 2.9039 8_554 no
Br2 H4 2.7927 6_545 no
Br2 H5 2.9531 4_564 no
Br2 H6 2.8284 4_564 no
N1 H5 3.3653 4_564 no
N2 H3 3.4557 4_565 no
N2 H6 3.5987 4_564 no
N3 H7 3.5460 4_564 no
C1 H1 3.5269 2_655 no
C1 H2 3.5841 2_655 no
C1 H4 3.5173 4_564 no
C1 H5 3.3217 4_564 no
C2 H2 3.2792 2_655 no
C2 H5 3.5654 4_564 no
C3 H2 3.2970 2_655 no
C4 H2 3.3814 4_565 no
C5 H2 3.2600 4_565 no
C6 H2 3.4358 4_565 no
C6 H6 3.4177 4_564 no
C7 H7 3.5827 4_564 no
C8 H7 3.2916 4_564 no
C10 H8 3.4589 4_564 no
C11 H5 3.5274 4_565 no
C11 H7 3.5058 2_556 no
C11 H8 3.2231 3_567 no
C12 H5 3.4559 4_565 no
C12 H6 3.5530 4_565 no
C12 H7 3.5799 3_567 no
C12 H8 3.1884 3_567 no
C13 H5 3.5645 4_565 no
H1 Br1 3.2719 2_655 no
H1 C1 3.5269 2_655 no
H1 H1 3.3987 2_655 no
H1 H4 3.2504 4_564 no
H2 C1 3.5841 2_655 no
H2 C2 3.2792 2_655 no
H2 C3 3.2970 2_655 no
H2 C4 3.3814 4_564 no
H2 C5 3.2600 4_564 no
H2 C6 3.4358 4_564 no
H2 H2 3.5717 2_655 no
H2 H2 2.7001 3_665 no
H2 H3 3.5888 2_655 no
H2 H4 3.4658 4_564 no
H3 Br1 2.9480 4_564 no
H3 N2 3.4557 4_564 no
H3 H2 3.5888 2_655 no
H3 H3 3.3113 2_655 no
H4 Br2 2.7927 6_555 no
H4 C1 3.5173 4_565 no
H4 H1 3.2504 4_565 no
H4 H2 3.4658 4_565 no
H5 Br2 2.9531 4_565 no
H5 N1 3.3653 4_565 no
H5 C1 3.3217 4_565 no
H5 C2 3.5654 4_565 no
H5 C11 3.5274 4_564 no
H5 C12 3.4559 4_564 no
H5 C13 3.5645 4_564 no
H6 Br2 2.8284 4_565 no
H6 N2 3.5987 4_565 no
H6 C6 3.4177 4_565 no
H6 C12 3.5530 4_564 no
H6 H8 3.2113 4_564 no
H7 Br1 3.2176 6_556 no
H7 N3 3.5460 4_565 no
H7 C7 3.5827 4_565 no
H7 C8 3.2916 4_565 no
H7 C11 3.5058 2_556 no
H7 C12 3.5799 3_567 no
H7 H7 3.4188 2_556 no
H7 H8 2.6342 3_567 no
H8 Br1 3.3070 8_455 no
H8 C10 3.4589 4_565 no
H8 C11 3.2231 3_567 no
H8 C12 3.1884 3_567 no
H8 H6 3.2113 4_565 no
H8 H7 2.6342 3_567 no
H8 H8 2.5629 3_567 no
H9 Br1 2.9039 8_455 no
H9 H9 3.5667 2_556 no

loop_
_geom_torsion_atom_site_label_1
_geom_torsion_atom_site_label_2
_geom_torsion_atom_site_label_3
_geom_torsion_atom_site_label_4
_geom_torsion_site_symmetry_1
_geom_torsion_site_symmetry_3
_geom_torsion_site_symmetry_4
_geom_torsion
_geom_torsion_publ_flag
Br1 Fe1 N1 C1 . . . 84.08(14) no
Br1 Fe1 N1 C5 . . . -95.49(11) no
Br1 Fe1 N2 N3 . . . -99.09(17) no
Br1 Fe1 N2 C6 . . . 83.63(12) no
Br1 Fe1 N3 N2 . 7_556 7_556 98.43(16) no
Br1 Fe1 N3 C8 . 7_556 7_556 -83.02(12) no
Br1 Fe1 N4 C9 . 7_556 7_556 94.73(12) no
Br1 Fe1 N4 C13 . 7_556 7_556 -83.63(14) no
Br2 Fe1 N1 C1 . . . -82.30(14) no
Br2 Fe1 N1 C5 . . . 98.13(11) no
Br2 Fe1 N2 N3 . . . 93.51(17) no
Br2 Fe1 N2 C6 . . . -83.77(12) no
Br2 Fe1 N3 N2 . 7_556 7_556 -92.60(16) no
Br2 Fe1 N3 C8 . 7_556 7_556 85.95(12) no
Br2 Fe1 N4 C9 . 7_556 7_556 -100.13(12) no
Br2 Fe1 N4 C13 . 7_556 7_556 81.51(14) no
N1 Fe1 N2 N3 . . . 177.39(18) no
N1 Fe1 N2 C6 . . . 0.12(12) no
N2 Fe1 N1 C1 . . . -179.14(16) no
N2 Fe1 N1 C5 . . . 1.29(11) no
N1 Fe1 N4 C9 . 7_556 7_556 176.84(11) no
N1 Fe1 N4 C13 . 7_556 7_556 -1.51(18) no
N4 Fe1 N1 C1 7_556 . . 1.50(17) no
N4 Fe1 N1 C5 7_556 . . -178.07(10) no
N2 Fe1 N3 N2 . 7_556 7_556 3.00(17) no
N2 Fe1 N3 C8 . 7_556 7_556 -178.45(13) no
N3 Fe1 N2 N3 7_556 . . -3.02(17) no
N3 Fe1 N2 C6 7_556 . . 179.70(13) no
N3 Fe1 N4 C9 7_556 7_556 7_556 -2.58(12) no
N3 Fe1 N4 C13 7_556 7_556 7_556 179.07(16) no
N4 Fe1 N3 N2 7_556 7_556 7_556 -177.49(18) no
N4 Fe1 N3 C8 7_556 7_556 7_556 1.06(12) no
Fe1 N1 C1 C2 . . . -179.70(13) no
Fe1 N1 C5 C4 . . . 178.28(13) no
Fe1 N1 C5 C6 . . . -2.4(2) no
C1 N1 C5 C4 . . . -1.3(3) no
C1 N1 C5 C6 . . . 177.99(17) no
C5 N1 C1 C2 . . . -0.2(3) no
Fe1 N2 N3 Fe1 . . 7_556 4.3(4) no
Fe1 N2 N3 C8 . . . -177.09(13) no
Fe1 N2 C6 C5 . . . -1.4(3) no
Fe1 N2 C6 C7 . . . 177.79(11) no
N3 N2 C6 C5 . . . -179.43(16) no
N3 N2 C6 C7 . . . -0.2(3) no
C6 N2 N3 Fe1 . . 7_556 -178.29(16) no
C6 N2 N3 C8 . . . 0.4(2) no
Fe1 N3 C8 C7 7_556 . . 178.53(11) no
Fe1 N3 C8 C9 7_556 . . -0.5(3) no
N2 N3 C8 C7 . . . -0.4(3) no
N2 N3 C8 C9 . . . -179.40(16) no
Fe1 N4 C9 C8 7_556 . . -3.6(3) no
Fe1 N4 C9 C10 7_556 . . 178.07(13) no
Fe1 N4 C13 C12 7_556 . . -178.31(13) no
C9 N4 C13 C12 . . . 0.0(4) no
C13 N4 C9 C8 . . . 177.94(18) no
C13 N4 C9 C10 . . . -0.4(3) no
N1 C1 C2 C3 . . . 1.2(4) no
C1 C2 C3 C4 . . . -0.8(4) no
C2 C3 C4 C5 . . . -0.6(4) no
C3 C4 C5 N1 . . . 1.7(4) no
C3 C4 C5 C6 . . . -177.58(19) no
N1 C5 C6 N2 . . . 2.6(3) no
N1 C5 C6 C7 . . . -176.4(2) no
C4 C5 C6 N2 . . . -178.08(19) no
C4 C5 C6 C7 . . . 2.9(4) no
N2 C6 C7 C8 . . . 0.0(3) no
C5 C6 C7 C8 . . . 179.0(3) no
C6 C7 C8 N3 . . . 0.3(3) no
C6 C7 C8 C9 . . . 179.0(2) no
N3 C8 C9 N4 . . . 2.7(3) no
N3 C8 C9 C10 . . . -178.92(17) no
C7 C8 C9 N4 . . . -176.0(2) no
C7 C8 C9 C10 . . . 2.3(4) no
N4 C9 C10 C11 . . . 0.4(4) no
C8 C9 C10 C11 . . . -177.79(18) no
C9 C10 C11 C12 . . . 0.0(4) no
C10 C11 C12 C13 . . . -0.4(4) no
C11 C12 C13 N4 . . . 0.4(4) no
